data_4133582
loop_
_publ_author_name
'Kostenko, Arseni'
'Driess, Matthias'

_publ_section_title
;
 Geometrically Compelled Disilene with \l<sup>4</sup>-Coordinate
 Si<sup>II</sup> Atoms.
;
_journal_issue 49
_journal_name_full 'Journal of the American Chemical Society'
_journal_page_first 16962
_journal_page_last 16966
_journal_paper_doi 10.1021/jacs.8b11393
_journal_volume 140
_journal_year 2018
_chemical_formula_moiety 'C55 H64 N4 O Si2'
_chemical_formula_sum 'C55 H64 N4 O Si2'
_chemical_formula_weight 853.28
_space_group_crystal_system triclinic
_space_group_IT_number 2
_space_group_name_Hall '-P 1'
_space_group_name_H-M_alt 'P -1'
_atom_sites_solution_hydrogens geom
_atom_sites_solution_primary iterative
_atom_sites_solution_secondary difmap
_audit_creation_date 2018-10-04
_audit_creation_method
;
Olex2 1.2
(compiled 2018.05.29 svn.r3508 for OlexSys, GUI svn.r5506)
;
_cell_angle_alpha 83.107(3)
_cell_angle_beta 84.228(3)
_cell_angle_gamma 66.911(3)
_cell_formula_units_Z 2
_cell_length_a 12.6253(4)
_cell_length_b 12.9455(5)
_cell_length_c 16.4249(5)
_cell_measurement_reflns_used 8482
_cell_measurement_temperature 150.00(10)
_cell_measurement_theta_max 73.4390
_cell_measurement_theta_min 2.6810
_cell_volume 2447.40(15)
_computing_molecular_graphics 'Olex2 (Dolomanov et al., 2009)'
_computing_publication_material 'Olex2 (Dolomanov et al., 2009)'
_computing_structure_refinement 'ShelXL (Sheldrick, 2015)'
_computing_structure_solution 'olex2.solve (Bourhis et al., 2015)'
_diffrn_ambient_temperature 150.00(10)
_diffrn_measured_fraction_theta_full 0.963
_diffrn_measured_fraction_theta_max 0.963
_diffrn_measurement_device_type 'four-circle diffractometer'
_diffrn_radiation_monochromator graphite
_diffrn_radiation_type CuK\a
_diffrn_radiation_wavelength 1.54184
_diffrn_reflns_av_R_equivalents 0.0217
_diffrn_reflns_av_unetI/netI 0.0289
_diffrn_reflns_limit_h_max 13
_diffrn_reflns_limit_h_min -15
_diffrn_reflns_limit_k_max 15
_diffrn_reflns_limit_k_min -16
_diffrn_reflns_limit_l_max 20
_diffrn_reflns_limit_l_min -20
_diffrn_reflns_number 17249
_diffrn_reflns_theta_full 73.71
_diffrn_reflns_theta_max 73.71
_diffrn_reflns_theta_min 2.71
_diffrn_source 'fine-focus sealed tube'
_exptl_absorpt_coefficient_mu 0.974
_exptl_absorpt_correction_T_max 1.00000
_exptl_absorpt_correction_T_min 0.27090
_exptl_absorpt_correction_type multi-scan
_exptl_absorpt_process_details
;
CrysAlisPro 1.171.38.46 (Rigaku Oxford Diffraction, 2015)
Empirical absorption correction using spherical harmonics,
 implemented in SCALE3 ABSPACK scaling algorithm.
;
_exptl_crystal_colour 'clear light colourless'
_exptl_crystal_colour_lustre clear
_exptl_crystal_colour_modifier light
_exptl_crystal_colour_primary colourless
_exptl_crystal_density_diffrn 1.158
_exptl_crystal_density_method 'not measured'
_exptl_crystal_description block
_exptl_crystal_F_000 916
_exptl_crystal_size_max 0.24
_exptl_crystal_size_mid 0.186
_exptl_crystal_size_min 0.046
_refine_diff_density_max 0.379
_refine_diff_density_min -0.300
_refine_diff_density_rms 0.041
_refine_ls_extinction_method none
_refine_ls_goodness_of_fit_ref 1.030
_refine_ls_hydrogen_treatment mixed
_refine_ls_matrix_type full
_refine_ls_number_parameters 587
_refine_ls_number_reflns 9549
_refine_ls_number_restraints 0
_refine_ls_restrained_S_all 1.030
_refine_ls_R_factor_all 0.0454
_refine_ls_R_factor_gt 0.0374
_refine_ls_shift/su_max 0.001
_refine_ls_shift/su_mean 0.000
_refine_ls_structure_factor_coef Fsqd
_refine_ls_weighting_details 'calc w=1/[\s^2^(Fo^2^)+(0.0506P)^2^+0.6697P] where P=(Fo^2^+2Fc^2^)/3'
_refine_ls_weighting_scheme calc
_refine_ls_wR_factor_gt 0.0960
_refine_ls_wR_factor_ref 0.1021
_reflns_number_gt 8201
_reflns_number_total 9549
_reflns_threshold_expression >2sigma(I)
_cod_data_source_file ja8b11393_si_005.cif
_cod_data_source_block cu-2961
_cod_original_cell_volume 2447.41(15)
_cod_database_code 4133582
_olex2_refinement_description
;
1. Fixed Uiso
 At 1.2 times of:
  All C(H) groups
 At 1.5 times of:
  All C(H,H,H) groups
2.a Aromatic/amide H refined with riding coordinates:
 C11(H11), C16(H16), C17(H17), C18(H18), C19(H19), C24(H24), C25(H25),
 C26(H26), C27(H27), C29(H29), C30(H30), C32(H32), C34(H34), C35(H35), C37(H37),
  C39(H39), C42(H42), C46(H46), C47(H47), C49(H49), C51(H51), C54(H54),
 C56(H56), C58(H58)
2.b Idealised Me refined as rotating group:
 C33(H33A,H33B,H33C), C36(H36A,H36B,H36C), C40(H40A,H40B,H40C), C41(H41A,H41B,
 H41C), C48(H48A,H48B,H48C), C50(H50A,H50B,H50C), C52(H52A,H52B,H52C), C53(H53A,
 H53B,H53C), C55(H55A,H55B,H55C), C57(H57A,H57B,H57C), C59(H59A,H59B,H59C),
 C60(H60A,H60B,H60C)
;
_olex2_submission_special_instructions 'No special instructions were received'

loop_
_space_group_symop_id
_space_group_symop_operation_xyz
1 'x, y, z'
2 '-x, -y, -z'

loop_
_atom_site_label
_atom_site_type_symbol
_atom_site_fract_x
_atom_site_fract_y
_atom_site_fract_z
_atom_site_U_iso_or_equiv
_atom_site_adp_type
_atom_site_occupancy
_atom_site_calc_flag
_atom_site_refinement_flags_posn
Si1 Si 0.26344(3) 0.62235(3) 0.25192(2) 0.02037(9) Uani 1 d .
Si2 Si 0.31668(3) 0.43116(3) 0.29264(2) 0.02173(9) Uani 1 d .
O1 O 0.19873(8) 0.49169(7) 0.35928(6) 0.0236(2) Uani 1 d .
N2 N 0.48336(10) 0.34726(10) 0.26640(8) 0.0278(3) Uani 1 d .
C3 C 0.25932(12) 0.40821(11) 0.19763(8) 0.0247(3) Uani 1 d .
C4 C 0.22378(11) 0.61277(11) 0.14545(8) 0.0226(3) Uani 1 d .
N5 N 0.37414(10) 0.29545(10) 0.35640(7) 0.0265(2) Uani 1 d .
N6 N 0.32615(10) 0.71950(10) 0.25739(7) 0.0244(2) Uani 1 d .
C7 C 0.22482(11) 0.50245(11) 0.13701(8) 0.0235(3) Uani 1 d .
N8 N 0.17576(11) 0.87678(10) 0.20570(8) 0.0288(3) Uani 1 d .
C9 C 0.14094(11) 0.61005(11) 0.33288(8) 0.0220(3) Uani 1 d .
C10 C 0.02740(11) 0.62997(11) 0.29679(8) 0.0234(3) Uani 1 d .
C11 C -0.02215(12) 0.72166(12) 0.24043(9) 0.0267(3) Uani 1 d .
H11 H 0.0160 0.7697 0.2229 0.032 Uiso 1 calc R
C12 C 0.11435(11) 0.67887(11) 0.40670(8) 0.0228(3) Uani 1 d .
C13 C 0.19150(12) 0.48524(12) 0.06209(9) 0.0267(3) Uani 1 d .
C14 C 0.48158(12) 0.26470(11) 0.32104(9) 0.0257(3) Uani 1 d .
C15 C 0.16219(13) 0.56679(13) -0.00543(9) 0.0295(3) Uani 1 d .
C16 C 0.19432(12) 0.69123(12) 0.07796(9) 0.0269(3) Uani 1 d .
H16 H 0.1941 0.7623 0.0824 0.032 Uiso 1 calc R
C17 C 0.25288(14) 0.30871(12) 0.18042(9) 0.0313(3) Uani 1 d .
H17 H 0.2744 0.2477 0.2201 0.038 Uiso 1 calc R
C18 C 0.16429(13) 0.67000(13) 0.00224(9) 0.0308(3) Uani 1 d .
H18 H 0.1463 0.7256 -0.0415 0.037 Uiso 1 calc R
C19 C 0.08413(12) 0.79502(11) 0.39535(9) 0.0266(3) Uani 1 d .
H19 H 0.0811 0.8304 0.3424 0.032 Uiso 1 calc R
C20 C 0.18540(14) 0.38343(13) 0.04617(9) 0.0317(3) Uani 1 d .
C21 C 0.28458(13) 0.82417(11) 0.20720(8) 0.0259(3) Uani 1 d .
C22 C 0.57976(12) 0.15499(12) 0.33765(9) 0.0278(3) Uani 1 d .
C23 C 0.40770(12) 0.70968(13) 0.32279(9) 0.0288(3) Uani 1 d .
C24 C 0.21513(15) 0.29512(13) 0.10548(10) 0.0356(3) Uani 1 d .
H24 H 0.2107 0.2273 0.0968 0.043 Uiso 1 calc R
C25 C 0.58530(15) 0.06111(13) 0.30175(10) 0.0368(4) Uani 1 d .
H25 H 0.5268 0.0669 0.2691 0.044 Uiso 1 calc R
C26 C -0.12787(13) 0.74256(13) 0.20988(9) 0.0318(3) Uani 1 d .
H26 H -0.1596 0.8038 0.1717 0.038 Uiso 1 calc R
C27 C 0.06227(15) 0.80734(14) 0.54155(10) 0.0369(4) Uani 1 d .
H27 H 0.0459 0.8500 0.5863 0.044 Uiso 1 calc R
C28 C 0.37847(14) 0.85111(13) 0.15713(9) 0.0312(3) Uani 1 d .
C29 C 0.09052(16) 0.69238(14) 0.55339(10) 0.0395(4) Uani 1 d .
H29 H 0.0924 0.6575 0.6064 0.047 Uiso 1 calc R
C30 C 0.05856(14) 0.85841(13) 0.46220(10) 0.0331(3) Uani 1 d .
H30 H 0.0387 0.9359 0.4537 0.040 Uiso 1 calc R
C31 C 0.57243(13) 0.34466(13) 0.19876(10) 0.0343(3) Uani 1 d .
C32 C 0.66576(14) 0.14549(14) 0.38748(11) 0.0375(4) Uani 1 d .
H32 H 0.6624 0.2075 0.4125 0.045 Uiso 1 calc R
C33 C 0.53075(13) 0.68898(15) 0.28783(10) 0.0366(4) Uani 1 d .
H33A H 0.5568 0.6272 0.2539 0.055 Uiso 1 calc GR
H33B H 0.5809 0.6712 0.3321 0.055 Uiso 1 calc GR
H33C H 0.5317 0.7556 0.2555 0.055 Uiso 1 calc GR
C34 C 0.11620(14) 0.62857(13) 0.48660(9) 0.0327(3) Uani 1 d .
H34 H 0.1349 0.5513 0.4954 0.039 Uiso 1 calc R
C35 C 0.44380(14) 0.77653(14) 0.09972(10) 0.0352(3) Uani 1 d .
H35 H 0.4257 0.7154 0.0921 0.042 Uiso 1 calc R
C36 C 0.52523(14) 0.45614(14) 0.14636(11) 0.0412(4) Uani 1 d .
H36A H 0.4580 0.4612 0.1208 0.062 Uiso 1 calc GR
H36B H 0.5829 0.4604 0.1048 0.062 Uiso 1 calc GR
H36C H 0.5049 0.5172 0.1804 0.062 Uiso 1 calc GR
C37 C -0.18610(13) 0.67284(14) 0.23601(10) 0.0352(3) Uani 1 d .
H37 H -0.2574 0.6873 0.2160 0.042 Uiso 1 calc R
C38 C 0.11193(15) 0.98455(13) 0.15677(10) 0.0367(4) Uani 1 d .
C39 C -0.13792(14) 0.58158(15) 0.29197(11) 0.0405(4) Uani 1 d .
H39 H -0.1770 0.5344 0.3097 0.049 Uiso 1 calc R
C40 C 0.35985(15) 0.81734(15) 0.36756(10) 0.0374(4) Uani 1 d .
H40A H 0.3529 0.8811 0.3288 0.056 Uiso 1 calc GR
H40B H 0.4113 0.8119 0.4086 0.056 Uiso 1 calc GR
H40C H 0.2854 0.8266 0.3933 0.056 Uiso 1 calc GR
C41 C 0.41472(15) 0.61020(15) 0.38558(10) 0.0380(4) Uani 1 d .
H41A H 0.3384 0.6182 0.4066 0.057 Uiso 1 calc GR
H41B H 0.4594 0.6088 0.4300 0.057 Uiso 1 calc GR
H41C H 0.4508 0.5411 0.3596 0.057 Uiso 1 calc GR
C42 C -0.03146(13) 0.55941(13) 0.32219(10) 0.0344(3) Uani 1 d .
H42 H 0.0006 0.4972 0.3595 0.041 Uiso 1 calc R
C43 C 0.33095(13) 0.24512(13) 0.43240(10) 0.0355(4) Uani 1 d .
C44 C 0.14627(17) 0.39593(16) -0.03988(10) 0.0394(4) Uani 1 d .
C45 C 0.13557(17) 0.51608(16) -0.07562(10) 0.0396(4) Uani 1 d .
C46 C 0.76331(15) -0.04974(15) 0.36238(12) 0.0506(5) Uani 1 d .
H46 H 0.8259 -0.1179 0.3698 0.061 Uiso 1 calc R
C47 C 0.75748(15) 0.04186(16) 0.39985(12) 0.0476(5) Uani 1 d .
H47 H 0.8152 0.0347 0.4337 0.057 Uiso 1 calc R
C48 C 0.20580(15) 0.26463(15) 0.42340(12) 0.0439(4) Uani 1 d .
H48A H 0.1616 0.3439 0.4132 0.066 Uiso 1 calc GR
H48B H 0.1757 0.2360 0.4730 0.066 Uiso 1 calc GR
H48C H 0.2011 0.2262 0.3782 0.066 Uiso 1 calc GR
C49 C 0.67702(17) -0.04078(14) 0.31412(12) 0.0478(4) Uani 1 d .
H49 H 0.6803 -0.1033 0.2897 0.057 Uiso 1 calc R
C50 C 0.09344(19) 1.07921(14) 0.21126(12) 0.0511(5) Uani 1 d .
H50A H 0.0593 1.0641 0.2639 0.077 Uiso 1 calc GR
H50B H 0.0432 1.1498 0.1856 0.077 Uiso 1 calc GR
H50C H 0.1663 1.0830 0.2184 0.077 Uiso 1 calc GR
C51 C 0.53554(16) 0.79230(17) 0.05383(11) 0.0466(4) Uani 1 d .
H51 H 0.5777 0.7427 0.0150 0.056 Uiso 1 calc R
C52 C 0.16421(17) 1.00751(14) 0.07170(11) 0.0434(4) Uani 1 d .
H52A H 0.2333 1.0195 0.0776 0.065 Uiso 1 calc GR
H52B H 0.1098 1.0735 0.0437 0.065 Uiso 1 calc GR
H52C H 0.1823 0.9440 0.0405 0.065 Uiso 1 calc GR
C53 C -0.00618(16) 0.98174(15) 0.14579(13) 0.0500(5) Uani 1 d .
H53A H 0.0036 0.9219 0.1128 0.075 Uiso 1 calc GR
H53B H -0.0547 1.0524 0.1191 0.075 Uiso 1 calc GR
H53C H -0.0414 0.9692 0.1986 0.075 Uiso 1 calc GR
C54 C 0.40645(16) 0.94267(15) 0.16724(11) 0.0413(4) Uani 1 d .
H54 H 0.3627 0.9943 0.2044 0.050 Uiso 1 calc R
C55 C 0.68415(15) 0.33434(18) 0.23303(13) 0.0548(5) Uani 1 d .
H55A H 0.6677 0.3906 0.2708 0.082 Uiso 1 calc GR
H55B H 0.7356 0.3452 0.1888 0.082 Uiso 1 calc GR
H55C H 0.7196 0.2608 0.2611 0.082 Uiso 1 calc GR
C56 C 0.49952(19) 0.95696(18) 0.12185(12) 0.0534(5) Uani 1 d .
H56 H 0.5183 1.0177 0.1292 0.064 Uiso 1 calc R
C57 C 0.33945(19) 0.3056(2) 0.50431(11) 0.0610(6) Uani 1 d .
H57A H 0.4189 0.2916 0.5104 0.092 Uiso 1 calc GR
H57B H 0.3081 0.2779 0.5538 0.092 Uiso 1 calc GR
H57C H 0.2967 0.3851 0.4939 0.092 Uiso 1 calc GR
C58 C 0.56417(18) 0.8815(2) 0.06588(12) 0.0551(5) Uani 1 d .
H58 H 0.6271 0.8908 0.0363 0.066 Uiso 1 calc R
C59 C 0.5946(2) 0.24965(16) 0.14423(13) 0.0572(5) Uani 1 d .
H59A H 0.6369 0.1785 0.1733 0.086 Uiso 1 calc GR
H59B H 0.6386 0.2602 0.0951 0.086 Uiso 1 calc GR
H59C H 0.5223 0.2506 0.1300 0.086 Uiso 1 calc GR
C60 C 0.3980(2) 0.11932(17) 0.44936(17) 0.0804(9) Uani 1 d .
H60A H 0.3978 0.0817 0.4025 0.121 Uiso 1 calc GR
H60B H 0.3625 0.0911 0.4964 0.121 Uiso 1 calc GR
H60C H 0.4760 0.1056 0.4599 0.121 Uiso 1 calc GR
H45A H 0.0584(19) 0.5619(17) -0.0953(12) 0.052(6) Uiso 1 d .
H45B H 0.1903(18) 0.5139(17) -0.1219(13) 0.051(6) Uiso 1 d .
H44A H 0.2048(18) 0.3378(17) -0.0706(12) 0.048(5) Uiso 1 d .
H44B H 0.0718(18) 0.3851(17) -0.0404(12) 0.050(5) Uiso 1 d .

loop_
_atom_site_aniso_label
_atom_site_aniso_U_11
_atom_site_aniso_U_22
_atom_site_aniso_U_33
_atom_site_aniso_U_23
_atom_site_aniso_U_13
_atom_site_aniso_U_12
Si1 0.02055(17) 0.01680(17) 0.02360(18) -0.00163(13) -0.00175(13) -0.00695(13)
Si2 0.02172(18) 0.01638(17) 0.02505(18) -0.00134(13) -0.00095(13) -0.00536(14)
O1 0.0242(5) 0.0157(4) 0.0279(5) -0.0001(4) 0.0002(4) -0.0054(4)
N2 0.0225(6) 0.0216(6) 0.0350(7) -0.0017(5) 0.0022(5) -0.0052(5)
C3 0.0252(7) 0.0210(6) 0.0275(7) -0.0049(5) 0.0020(5) -0.0087(5)
C4 0.0207(6) 0.0213(6) 0.0250(7) -0.0031(5) -0.0003(5) -0.0072(5)
N5 0.0247(6) 0.0208(6) 0.0283(6) 0.0009(5) 0.0002(5) -0.0038(5)
N6 0.0259(6) 0.0235(6) 0.0264(6) -0.0001(4) -0.0047(5) -0.0121(5)
C7 0.0213(6) 0.0227(7) 0.0268(7) -0.0046(5) 0.0007(5) -0.0088(5)
N8 0.0338(7) 0.0219(6) 0.0309(6) 0.0007(5) -0.0043(5) -0.0113(5)
C9 0.0224(6) 0.0162(6) 0.0264(7) -0.0016(5) -0.0013(5) -0.0064(5)
C10 0.0219(6) 0.0211(6) 0.0264(7) -0.0065(5) 0.0013(5) -0.0069(5)
C11 0.0241(7) 0.0256(7) 0.0299(7) -0.0050(6) -0.0012(5) -0.0083(6)
C12 0.0185(6) 0.0216(6) 0.0276(7) -0.0041(5) -0.0010(5) -0.0067(5)
C13 0.0262(7) 0.0278(7) 0.0270(7) -0.0053(6) 0.0003(5) -0.0111(6)
C14 0.0253(7) 0.0207(6) 0.0287(7) -0.0040(5) -0.0023(5) -0.0056(5)
C15 0.0295(7) 0.0353(8) 0.0251(7) -0.0056(6) -0.0011(6) -0.0133(6)
C16 0.0288(7) 0.0221(7) 0.0282(7) -0.0010(5) -0.0020(5) -0.0084(6)
C17 0.0400(8) 0.0240(7) 0.0318(8) -0.0033(6) 0.0007(6) -0.0147(6)
C18 0.0342(8) 0.0300(8) 0.0259(7) 0.0019(6) -0.0041(6) -0.0106(6)
C19 0.0273(7) 0.0217(7) 0.0280(7) -0.0031(5) -0.0017(5) -0.0062(6)
C20 0.0363(8) 0.0356(8) 0.0296(8) -0.0104(6) 0.0020(6) -0.0194(7)
C21 0.0345(8) 0.0220(7) 0.0258(7) -0.0034(5) -0.0023(6) -0.0154(6)
C22 0.0241(7) 0.0219(7) 0.0313(7) -0.0013(5) -0.0001(6) -0.0029(6)
C23 0.0269(7) 0.0354(8) 0.0291(7) -0.0024(6) -0.0047(6) -0.0167(6)
C24 0.0474(9) 0.0308(8) 0.0364(8) -0.0102(6) 0.0022(7) -0.0224(7)
C25 0.0393(9) 0.0267(8) 0.0388(9) -0.0056(6) -0.0018(7) -0.0061(7)
C26 0.0268(7) 0.0356(8) 0.0281(7) -0.0052(6) -0.0030(6) -0.0057(6)
C27 0.0461(9) 0.0359(8) 0.0306(8) -0.0142(7) 0.0058(7) -0.0166(7)
C28 0.0364(8) 0.0319(8) 0.0298(7) 0.0029(6) -0.0044(6) -0.0189(7)
C29 0.0555(10) 0.0373(9) 0.0263(8) -0.0033(6) 0.0020(7) -0.0195(8)
C30 0.0369(8) 0.0230(7) 0.0377(8) -0.0089(6) 0.0012(6) -0.0087(6)
C31 0.0276(7) 0.0290(8) 0.0397(8) -0.0011(6) 0.0081(6) -0.0068(6)
C32 0.0335(8) 0.0346(8) 0.0430(9) 0.0021(7) -0.0076(7) -0.0118(7)
C33 0.0279(8) 0.0487(10) 0.0375(8) -0.0024(7) -0.0043(6) -0.0190(7)
C34 0.0411(9) 0.0251(7) 0.0297(8) -0.0017(6) 0.0011(6) -0.0113(6)
C35 0.0366(8) 0.0392(9) 0.0317(8) 0.0006(6) -0.0018(6) -0.0178(7)
C36 0.0332(8) 0.0363(9) 0.0451(9) 0.0049(7) 0.0083(7) -0.0086(7)
C37 0.0226(7) 0.0474(9) 0.0366(8) -0.0122(7) -0.0011(6) -0.0121(7)
C38 0.0438(9) 0.0223(7) 0.0406(9) 0.0051(6) -0.0064(7) -0.0105(7)
C39 0.0314(8) 0.0422(9) 0.0539(10) -0.0039(8) -0.0010(7) -0.0211(7)
C40 0.0382(9) 0.0449(9) 0.0350(8) -0.0094(7) -0.0060(7) -0.0198(7)
C41 0.0366(9) 0.0469(10) 0.0355(8) 0.0078(7) -0.0143(7) -0.0218(8)
C42 0.0299(8) 0.0307(8) 0.0444(9) 0.0009(7) -0.0034(7) -0.0145(6)
C43 0.0296(8) 0.0297(8) 0.0344(8) 0.0095(6) 0.0029(6) -0.0024(6)
C44 0.0479(10) 0.0476(10) 0.0316(8) -0.0111(7) -0.0028(7) -0.0256(8)
C45 0.0488(10) 0.0499(10) 0.0278(8) -0.0074(7) -0.0051(7) -0.0254(9)
C46 0.0337(9) 0.0330(9) 0.0610(12) 0.0115(8) 0.0097(8) 0.0058(7)
C47 0.0271(8) 0.0496(11) 0.0571(11) 0.0170(9) -0.0106(8) -0.0094(8)
C48 0.0403(9) 0.0408(9) 0.0515(10) 0.0135(8) -0.0015(8) -0.0218(8)
C49 0.0539(11) 0.0246(8) 0.0504(10) -0.0056(7) 0.0101(8) -0.0019(8)
C50 0.0665(13) 0.0262(8) 0.0544(11) -0.0030(8) 0.0016(9) -0.0125(8)
C51 0.0429(10) 0.0617(12) 0.0358(9) 0.0011(8) 0.0030(7) -0.0234(9)
C52 0.0584(11) 0.0309(8) 0.0404(9) 0.0091(7) -0.0109(8) -0.0182(8)
C53 0.0412(10) 0.0327(9) 0.0671(12) 0.0152(8) -0.0147(9) -0.0073(8)
C54 0.0560(11) 0.0412(9) 0.0382(9) 0.0012(7) -0.0030(8) -0.0324(8)
C55 0.0294(9) 0.0615(12) 0.0665(13) 0.0176(10) -0.0006(8) -0.0172(9)
C56 0.0700(13) 0.0623(12) 0.0489(11) 0.0110(9) -0.0090(10) -0.0513(11)
C57 0.0554(12) 0.0969(17) 0.0296(9) 0.0026(10) -0.0050(8) -0.0297(12)
C58 0.0525(11) 0.0812(15) 0.0433(10) 0.0104(10) 0.0014(9) -0.0438(11)
C59 0.0729(14) 0.0417(10) 0.0519(11) -0.0140(9) 0.0292(10) -0.0218(10)
C60 0.0608(13) 0.0388(11) 0.0969(18) 0.0343(11) 0.0366(13) 0.0077(10)

loop_
_atom_type_symbol
_atom_type_description
_atom_type_scat_dispersion_real
_atom_type_scat_dispersion_imag
_atom_type_scat_source
C C 0.0181 0.0091 'International Tables Vol C Tables 4.2.6.8 and 6.1.1.4'
H H 0.0000 0.0000 'International Tables Vol C Tables 4.2.6.8 and 6.1.1.4'
N N 0.0311 0.0180 'International Tables Vol C Tables 4.2.6.8 and 6.1.1.4'
O O 0.0492 0.0322 'International Tables Vol C Tables 4.2.6.8 and 6.1.1.4'
Si Si 0.2541 0.3302 'International Tables Vol C Tables 4.2.6.8 and 6.1.1.4'

loop_
_geom_angle_atom_site_label_1
_geom_angle_atom_site_label_2
_geom_angle_atom_site_label_3
_geom_angle
C4 Si1 Si2 95.05(4)
C4 Si1 C9 108.74(6)
N6 Si1 Si2 134.13(4)
N6 Si1 C4 115.12(6)
N6 Si1 C9 121.98(6)
C9 Si1 Si2 73.84(4)
Si1 Si2 C14 141.42(4)
O1 Si2 Si1 77.88(3)
O1 Si2 N2 153.24(5)
O1 Si2 C3 106.81(5)
O1 Si2 N5 94.86(5)
O1 Si2 C14 126.82(5)
N2 Si2 Si1 110.81(4)
N2 Si2 C14 33.69(5)
C3 Si2 Si1 91.50(4)
C3 Si2 N2 98.39(6)
C3 Si2 C14 105.56(5)
N5 Si2 Si1 159.72(4)
N5 Si2 N2 68.08(5)
N5 Si2 C3 108.76(6)
N5 Si2 C14 34.40(5)
C9 O1 Si2 109.56(8)
C14 N2 Si2 89.64(9)
C14 N2 C31 128.17(12)
C31 N2 Si2 139.13(10)
C7 C3 Si2 115.43(10)
C17 C3 Si2 126.19(11)
C17 C3 C7 118.31(13)
C7 C4 Si1 111.36(10)
C16 C4 Si1 131.55(11)
C16 C4 C7 117.09(12)
C14 N5 Si2 94.62(9)
C14 N5 C43 129.58(12)
C43 N5 Si2 134.53(9)
C21 N6 Si1 118.62(9)
C21 N6 C23 116.69(11)
C23 N6 Si1 123.78(9)
C3 C7 C4 125.59(12)
C13 C7 C3 117.02(12)
C13 C7 C4 117.37(12)
C21 N8 C38 127.44(13)
O1 C9 Si1 97.09(8)
O1 C9 C10 109.80(10)
O1 C9 C12 109.33(10)
C10 C9 Si1 115.02(9)
C10 C9 C12 108.18(11)
C12 C9 Si1 116.74(9)
C11 C10 C9 120.69(12)
C11 C10 C42 118.54(13)
C42 C10 C9 120.72(13)
C26 C11 C10 120.83(14)
C19 C12 C9 120.27(12)
C34 C12 C9 121.31(12)
C34 C12 C19 118.40(13)
C15 C13 C7 124.09(13)
C15 C13 C20 112.38(13)
C20 C13 C7 123.53(13)
N2 C14 Si2 56.67(7)
N2 C14 N5 107.61(12)
N2 C14 C22 125.92(13)
N5 C14 Si2 50.98(7)
N5 C14 C22 126.41(13)
C22 C14 Si2 175.51(11)
C13 C15 C45 108.80(13)
C18 C15 C13 118.19(13)
C18 C15 C45 133.00(14)
C4 C16 C18 124.07(13)
C3 C17 C24 123.34(14)
C15 C18 C16 119.12(13)
C30 C19 C12 120.62(14)
C13 C20 C44 108.84(14)
C24 C20 C13 118.88(14)
C24 C20 C44 132.27(14)
N6 C21 C28 113.62(12)
N8 C21 N6 117.34(13)
N8 C21 C28 128.79(13)
C25 C22 C14 119.26(13)
C32 C22 C14 121.18(13)
C32 C22 C25 119.56(14)
N6 C23 C33 113.07(12)
N6 C23 C40 109.10(12)
N6 C23 C41 109.39(11)
C40 C23 C33 109.72(13)
C41 C23 C33 107.17(13)
C41 C23 C40 108.26(13)
C20 C24 C17 118.84(14)
C49 C25 C22 120.50(16)
C37 C26 C11 120.24(15)
C29 C27 C30 119.20(14)
C35 C28 C21 117.15(13)
C35 C28 C54 118.72(15)
C54 C28 C21 124.08(15)
C27 C29 C34 120.41(15)
C27 C30 C19 120.57(14)
N2 C31 C36 106.97(12)
N2 C31 C55 110.86(14)
N2 C31 C59 111.62(13)
C36 C31 C55 108.47(14)
C36 C31 C59 108.16(15)
C55 C31 C59 110.61(16)
C22 C32 C47 119.30(16)
C29 C34 C12 120.78(14)
C51 C35 C28 120.78(16)
C39 C37 C26 119.52(14)
N8 C38 C50 106.29(13)
N8 C38 C52 117.97(14)
N8 C38 C53 105.21(12)
C50 C38 C53 108.10(16)
C52 C38 C50 110.73(14)
C52 C38 C53 108.07(15)
C37 C39 C42 120.57(15)
C39 C42 C10 120.30(15)
N5 C43 C48 108.55(12)
N5 C43 C57 107.49(14)
N5 C43 C60 113.55(13)
C48 C43 C57 109.86(15)
C60 C43 C48 108.09(17)
C60 C43 C57 109.26(18)
C20 C44 C45 105.06(13)
C15 C45 C44 104.80(13)
C49 C46 C47 120.12(15)
C46 C47 C32 120.54(17)
C46 C49 C25 119.95(17)
C58 C51 C35 119.95(18)
C56 C54 C28 120.14(18)
C58 C56 C54 120.36(17)
C51 C58 C56 120.02(17)

loop_
_geom_bond_atom_site_label_1
_geom_bond_atom_site_label_2
_geom_bond_distance
Si1 Si2 2.3267(5)
Si1 C4 1.8976(14)
Si1 N6 1.7433(12)
Si1 C9 1.9784(14)
Si2 O1 1.7300(10)
Si2 N2 1.9826(12)
Si2 C3 1.8855(14)
Si2 N5 1.8496(12)
Si2 C14 2.3729(14)
O1 C9 1.4476(15)
N2 C14 1.3164(18)
N2 C31 1.4927(19)
C3 C7 1.4312(19)
C3 C17 1.3855(19)
C4 C7 1.4461(18)
C4 C16 1.3839(19)
N5 C14 1.3451(18)
N5 C43 1.4923(19)
N6 C21 1.4325(17)
N6 C23 1.5223(17)
C7 C13 1.4086(19)
N8 C21 1.2731(19)
N8 C38 1.4904(18)
C9 C10 1.5222(18)
C9 C12 1.5231(18)
C10 C11 1.3883(19)
C10 C42 1.393(2)
C11 C26 1.388(2)
C12 C19 1.3922(19)
C12 C34 1.391(2)
C13 C15 1.406(2)
C13 C20 1.406(2)
C14 C22 1.4907(19)
C15 C18 1.368(2)
C15 C45 1.518(2)
C16 C18 1.423(2)
C17 C24 1.417(2)
C19 C30 1.386(2)
C20 C24 1.366(2)
C20 C44 1.513(2)
C21 C28 1.504(2)
C22 C25 1.388(2)
C22 C32 1.383(2)
C23 C33 1.532(2)
C23 C40 1.531(2)
C23 C41 1.530(2)
C25 C49 1.381(2)
C26 C37 1.380(2)
C27 C29 1.381(2)
C27 C30 1.385(2)
C28 C35 1.393(2)
C28 C54 1.394(2)
C29 C34 1.388(2)
C31 C36 1.520(2)
C31 C55 1.522(2)
C31 C59 1.529(2)
C32 C47 1.395(2)
C35 C51 1.387(2)
C37 C39 1.378(2)
C38 C50 1.534(2)
C38 C52 1.531(2)
C38 C53 1.535(2)
C39 C42 1.390(2)
C43 C48 1.519(2)
C43 C57 1.527(3)
C43 C60 1.518(2)
C44 C45 1.554(3)
C46 C47 1.374(3)
C46 C49 1.372(3)
C51 C58 1.378(3)
C54 C56 1.390(3)
C56 C58 1.380(3)
